data_7200230
loop_
_publ_author_name
'Wan, Yong-Hong'
'Zheng, Xiang-Jun'
'Wang, Feng-Qin'
'Zhou, Xiao-Yu'
'Wang, Ke-Zhi'
'Jin, Lin-Pei'

_publ_section_title
;
 Water cluster supported architecture of lanthanide coordination
 polymers with pyrazinetricarboxylic acid
;
_journal_issue 2
_journal_name_full CrystEngComm
_journal_page_first 278
_journal_paper_doi 10.1039/b810964h
_journal_volume 11
_journal_year 2009
_chemical_formula_sum 'C7 H13 Gd N2 O12'
_chemical_formula_weight 474.44
_chemical_name_systematic
;
?
;
_space_group_IT_number 11
_symmetry_cell_setting monoclinic
_symmetry_space_group_name_Hall '-P 2yb'
_symmetry_space_group_name_H-M 'P 1 21/m 1'
_atom_sites_solution_hydrogens geom
_atom_sites_solution_primary direct
_atom_sites_solution_secondary difmap
_audit_creation_method SHELXL-97
_cell_angle_alpha 90.00
_cell_angle_beta 113.333(8)
_cell_angle_gamma 90.00
_cell_formula_units_Z 2
_cell_length_a 9.6900(16)
_cell_length_b 6.8211(14)
_cell_length_c 11.236(3)
_cell_measurement_reflns_used 2407
_cell_measurement_temperature 298(2)
_cell_measurement_theta_max 27.07
_cell_measurement_theta_min 2.36
_cell_volume 681.9(3)
_computing_cell_refinement 'Bruker SMART'
_computing_data_collection 'Bruker SMART'
_computing_data_reduction 'Bruker SAINT'
_computing_molecular_graphics 'Bruker SHELXTL'
_computing_publication_material 'Bruker SHELXTL'
_computing_structure_refinement 'SHELXL-97 (Sheldrick, 1997)'
_computing_structure_solution 'SHELXS-97 (Sheldrick, 1990)'
_diffrn_ambient_temperature 298(2)
_diffrn_measured_fraction_theta_full 0.983
_diffrn_measured_fraction_theta_max 0.983
_diffrn_measurement_device_type 'CCD area detector'
_diffrn_measurement_method 'phi and omega scans'
_diffrn_radiation_monochromator graphite
_diffrn_radiation_source 'fine-focus sealed tube'
_diffrn_radiation_type MoK\a
_diffrn_radiation_wavelength 0.71073
_diffrn_reflns_av_R_equivalents 0.0939
_diffrn_reflns_av_sigmaI/netI 0.0901
_diffrn_reflns_limit_h_max 6
_diffrn_reflns_limit_h_min -11
_diffrn_reflns_limit_k_max 8
_diffrn_reflns_limit_k_min -8
_diffrn_reflns_limit_l_max 13
_diffrn_reflns_limit_l_min -13
_diffrn_reflns_number 3157
_diffrn_reflns_theta_full 26.02
_diffrn_reflns_theta_max 26.02
_diffrn_reflns_theta_min 3.57
_exptl_absorpt_coefficient_mu 4.933
_exptl_absorpt_correction_T_max 0.746
_exptl_absorpt_correction_T_min 0.623
_exptl_absorpt_correction_type multi-scan
_exptl_absorpt_process_details sadabs
_exptl_crystal_density_diffrn 2.311
_exptl_crystal_density_meas ?
_exptl_crystal_density_method 'not measured'
_exptl_crystal_F_000 458
_exptl_crystal_size_max 0.24
_exptl_crystal_size_mid 0.08
_exptl_crystal_size_min 0.06
_refine_diff_density_max 2.110
_refine_diff_density_min -2.882
_refine_diff_density_rms 0.316
_refine_ls_extinction_method none
_refine_ls_goodness_of_fit_ref 1.079
_refine_ls_hydrogen_treatment constr
_refine_ls_matrix_type full
_refine_ls_number_parameters 124
_refine_ls_number_reflns 1437
_refine_ls_number_restraints 0
_refine_ls_restrained_S_all 1.079
_refine_ls_R_factor_all 0.0658
_refine_ls_R_factor_gt 0.0592
_refine_ls_shift/su_max 0.000
_refine_ls_shift/su_mean 0.000
_refine_ls_structure_factor_coef Fsqd
_refine_ls_weighting_details 'calc w=1/[\s^2^(Fo^2^)+(0.0989P)^2^+6.0548P] where P=(Fo^2^+2Fc^2^)/3'
_refine_ls_weighting_scheme calc
_refine_ls_wR_factor_gt 0.1555
_refine_ls_wR_factor_ref 0.1653
_reflns_number_gt 1273
_reflns_number_total 1437
_reflns_threshold_expression >2sigma(I)
_cod_data_source_file b810964h.txt
_cod_data_source_block compound2
_cod_depositor_comments
;
The following automatic conversions were performed:
'_symmetry_cell_setting' value 'Monoclinic' changed to 'monoclinic'
according to '/home/saulius/struct/CIF-dictionaries/cif_core.dic'
dictionary named 'cif_core.dic' version 2.4.1 from 2010-06-29.

Automatic conversion script
Id: cif_fix_enum 1527 2010-12-29 10:47:43Z saulius 

The following automatic conversions were performed:

'_exptl_crystal_density_meas' value 'none' was changed to '?' - the
value is perceived as not measured.

Automatic conversion script
Id: cif_fix_values 3008 2015-01-20 13:52:24Z robertas 
;
_cod_original_sg_symbol_H-M P2(1)/m
_cod_database_code 7200230

loop_
_symmetry_equiv_pos_as_xyz
'x, y, z'
'-x, y+1/2, -z'
'-x, -y, -z'
'x, -y-1/2, z'

loop_
_atom_site_label
_atom_site_type_symbol
_atom_site_fract_x
_atom_site_fract_y
_atom_site_fract_z
_atom_site_U_iso_or_equiv
_atom_site_adp_type
_atom_site_occupancy
_atom_site_symmetry_multiplicity
_atom_site_calc_flag
_atom_site_refinement_flags
_atom_site_disorder_assembly
_atom_site_disorder_group
Gd1 Gd 0.38464(6) 0.7500 0.23036(6) 0.0209(3) Uani 1 2 d S . .
O1 O 0.2429(10) 0.7500 -0.0019(10) 0.030(2) Uani 1 2 d S . .
O2 O 0.0288(11) 0.7500 -0.1841(11) 0.040(3) Uani 1 2 d S . .
O3 O -0.2962(8) 0.9158(11) -0.2188(8) 0.0358(18) Uani 1 1 d . . .
O4 O 0.2838(10) 0.7500 0.4015(10) 0.030(2) Uani 1 2 d S . .
O5 O 0.0902(12) 0.7500 0.4660(11) 0.045(3) Uani 1 2 d S . .
N1 N 0.0975(12) 0.7500 0.1520(11) 0.020(2) Uani 1 2 d S . .
N2 N -0.2164(12) 0.7500 0.0645(13) 0.030(3) Uani 1 2 d S . .
C1 C 0.0985(15) 0.7500 -0.0639(15) 0.028(3) Uani 1 2 d S . .
C2 C 0.0101(14) 0.7500 0.0232(13) 0.022(3) Uani 1 2 d S . .
C3 C -0.1504(14) 0.7500 -0.0214(14) 0.023(3) Uani 1 2 d S . .
C4 C -0.2560(13) 0.7500 -0.1664(14) 0.024(3) Uani 1 2 d S . .
C5 C -0.1270(15) 0.7500 0.1924(16) 0.034(4) Uani 1 2 d S . .
H5 H -0.1711 0.7500 0.2523 0.041 Uiso 1 2 calc SR . .
C6 C 0.0323(15) 0.7500 0.2378(13) 0.025(3) Uani 1 2 d S . .
C7 C 0.1423(16) 0.7500 0.3802(15) 0.027(3) Uani 1 2 d S . .
O6 O 0.5763(8) 0.5519(13) 0.4052(8) 0.043(2) Uani 1 1 d . . .
H6A H 0.5499 0.4357 0.4138 0.052 Uiso 1 1 d R . .
H6B H 0.6250 0.5920 0.4822 0.052 Uiso 1 1 d R . .
O7 O 0.5335(9) 0.5444(15) 0.1384(8) 0.049(2) Uani 1 1 d . . .
H7A H 0.5705 0.5838 0.0856 0.059 Uiso 1 1 d R . .
H7B H 0.5935 0.4565 0.1838 0.059 Uiso 1 1 d R . .
O8 O 0.7300(11) 1.2500 0.2686(11) 0.038(3) Uani 1 2 d S . .
H8A H 0.7773 1.2500 0.3504 0.046 Uiso 1 2 d SR . .
H8B H 0.7982 1.2500 0.2388 0.046 Uiso 1 2 d SR . .
O9 O 0.8419(12) 0.7500 0.5442(12) 0.052(4) Uani 1 2 d S . .
H9A H 0.9081 0.7500 0.5124 0.063 Uiso 1 2 d SR . .
H9B H 0.8912 0.7500 0.6259 0.063 Uiso 1 2 d SR . .

loop_
_atom_site_aniso_label
_atom_site_aniso_U_11
_atom_site_aniso_U_22
_atom_site_aniso_U_33
_atom_site_aniso_U_23
_atom_site_aniso_U_13
_atom_site_aniso_U_12
Gd1 0.0102(4) 0.0333(4) 0.0157(4) 0.000 0.0014(3) 0.000
O1 0.010(4) 0.056(7) 0.021(5) 0.000 0.003(4) 0.000
O2 0.018(5) 0.079(9) 0.019(6) 0.000 0.004(4) 0.000
O3 0.030(4) 0.032(4) 0.035(4) 0.003(4) 0.002(3) 0.004(3)
O4 0.018(4) 0.052(6) 0.022(5) 0.000 0.010(4) 0.000
O5 0.029(6) 0.084(9) 0.025(6) 0.000 0.014(5) 0.000
N1 0.013(5) 0.032(6) 0.013(6) 0.000 0.005(4) 0.000
N2 0.011(5) 0.053(8) 0.027(7) 0.000 0.006(5) 0.000
C1 0.016(6) 0.041(8) 0.023(8) 0.000 0.003(5) 0.000
C2 0.011(6) 0.030(7) 0.021(7) 0.000 0.004(5) 0.000
C3 0.012(6) 0.029(7) 0.024(8) 0.000 0.002(5) 0.000
C4 0.007(5) 0.041(8) 0.025(8) 0.000 0.006(5) 0.000
C5 0.017(6) 0.062(11) 0.024(8) 0.000 0.007(5) 0.000
C6 0.021(6) 0.041(8) 0.014(7) 0.000 0.007(5) 0.000
C7 0.019(6) 0.041(8) 0.025(8) 0.000 0.010(6) 0.000
O6 0.033(4) 0.053(5) 0.030(4) 0.013(4) -0.002(3) 0.006(4)
O7 0.050(5) 0.072(6) 0.035(5) 0.019(5) 0.027(4) 0.031(5)
O8 0.019(5) 0.069(8) 0.023(6) 0.000 0.005(4) 0.000
O9 0.019(5) 0.107(11) 0.023(6) 0.000 -0.001(4) 0.000

loop_
_atom_type_symbol
_atom_type_description
_atom_type_scat_dispersion_real
_atom_type_scat_dispersion_imag
_atom_type_scat_source
C C 0.0033 0.0016 'International Tables Vol C Tables 4.2.6.8 and 6.1.1.4'
H H 0.0000 0.0000 'International Tables Vol C Tables 4.2.6.8 and 6.1.1.4'
N N 0.0061 0.0033 'International Tables Vol C Tables 4.2.6.8 and 6.1.1.4'
O O 0.0106 0.0060 'International Tables Vol C Tables 4.2.6.8 and 6.1.1.4'
Gd Gd -0.1653 3.9035 'International Tables Vol C Tables 4.2.6.8 and 6.1.1.4'

loop_
_geom_angle_atom_site_label_1
_geom_angle_atom_site_label_2
_geom_angle_atom_site_label_3
_geom_angle
_geom_angle_site_symmetry_1
_geom_angle_site_symmetry_3
_geom_angle_publ_flag
O1 Gd1 O3 84.5(2) . 2_545 ?
O1 Gd1 O3 84.5(2) . 3_575 ?
O3 Gd1 O3 140.7(4) 2_545 3_575 ?
O1 Gd1 O4 127.4(3) . . ?
O3 Gd1 O4 78.6(2) 2_545 . ?
O3 Gd1 O4 78.6(2) 3_575 . ?
O1 Gd1 O6 140.8(2) . 4_575 ?
O3 Gd1 O6 133.5(3) 2_545 4_575 ?
O3 Gd1 O6 70.7(3) 3_575 4_575 ?
O4 Gd1 O6 77.8(3) . 4_575 ?
O1 Gd1 O6 140.8(2) . . ?
O3 Gd1 O6 70.7(3) 2_545 . ?
O3 Gd1 O6 133.5(3) 3_575 . ?
O4 Gd1 O6 77.8(3) . . ?
O6 Gd1 O6 65.5(4) 4_575 . ?
O1 Gd1 O7 74.3(3) . 4_575 ?
O3 Gd1 O7 138.9(3) 2_545 4_575 ?
O3 Gd1 O7 72.6(3) 3_575 4_575 ?
O4 Gd1 O7 141.9(2) . 4_575 ?
O6 Gd1 O7 69.6(3) 4_575 4_575 ?
O6 Gd1 O7 104.9(3) . 4_575 ?
O1 Gd1 O7 74.3(3) . . ?
O3 Gd1 O7 72.6(3) 2_545 . ?
O3 Gd1 O7 138.9(3) 3_575 . ?
O4 Gd1 O7 141.9(2) . . ?
O6 Gd1 O7 104.9(3) 4_575 . ?
O6 Gd1 O7 69.6(3) . . ?
O7 Gd1 O7 68.0(4) 4_575 . ?
O1 Gd1 N1 63.5(3) . . ?
O3 Gd1 N1 70.64(18) 2_545 . ?
O3 Gd1 N1 70.64(18) 3_575 . ?
O4 Gd1 N1 63.8(3) . . ?
O6 Gd1 N1 129.6(3) 4_575 . ?
O6 Gd1 N1 129.6(3) . . ?
O7 Gd1 N1 125.5(3) 4_575 . ?
O7 Gd1 N1 125.5(3) . . ?
C1 O1 Gd1 127.7(9) . . ?
C4 O3 Gd1 154.9(8) . 3_575 ?
C7 O4 Gd1 124.8(9) . . ?
C6 N1 C2 119.5(11) . . ?
C6 N1 Gd1 120.5(8) . . ?
C2 N1 Gd1 120.0(8) . . ?
C3 N2 C5 118.2(11) . . ?
O2 C1 O1 126.2(13) . . ?
O2 C1 C2 119.3(11) . . ?
O1 C1 C2 114.5(12) . . ?
N1 C2 C3 120.3(12) . . ?
N1 C2 C1 114.2(10) . . ?
C3 C2 C1 125.5(12) . . ?
N2 C3 C2 120.4(12) . . ?
N2 C3 C4 116.7(11) . . ?
C2 C3 C4 122.9(12) . . ?
O3 C4 O3 127.1(13) 4_575 . ?
O3 C4 C3 116.4(6) 4_575 . ?
O3 C4 C3 116.4(6) . . ?
N2 C5 C6 122.0(13) . . ?
N2 C5 H5 119.0 . . ?
C6 C5 H5 119.0 . . ?
N1 C6 C5 119.6(13) . . ?
N1 C6 C7 114.7(11) . . ?
C5 C6 C7 125.7(12) . . ?
O5 C7 O4 125.3(14) . . ?
O5 C7 C6 118.5(12) . . ?
O4 C7 C6 116.2(12) . . ?
Gd1 O6 H6A 115.5 . . ?
Gd1 O6 H6B 124.5 . . ?
H6A O6 H6B 104.8 . . ?
Gd1 O7 H7A 125.6 . . ?
Gd1 O7 H7B 121.0 . . ?
H7A O7 H7B 105.3 . . ?
H8A O8 H8B 104.8 . . ?
H9A O9 H9B 105.0 . . ?

loop_
_geom_bond_atom_site_label_1
_geom_bond_atom_site_label_2
_geom_bond_distance
_geom_bond_site_symmetry_2
_geom_bond_publ_flag
Gd1 O1 2.420(10) . ?
Gd1 O3 2.421(8) 2_545 ?
Gd1 O3 2.421(8) 3_575 ?
Gd1 O4 2.478(10) . ?
Gd1 O6 2.499(7) 4_575 ?
Gd1 O6 2.499(7) . ?
Gd1 O7 2.509(8) 4_575 ?
Gd1 O7 2.509(8) . ?
Gd1 N1 2.565(10) . ?
O1 C1 1.293(16) . ?
O2 C1 1.248(19) . ?
O3 C4 1.263(9) . ?
O3 Gd1 2.421(8) 3_575 ?
O4 C7 1.295(17) . ?
O5 C7 1.253(18) . ?
N1 C6 1.346(16) . ?
N1 C2 1.357(18) . ?
N2 C3 1.353(18) . ?
N2 C5 1.35(2) . ?
C1 C2 1.535(18) . ?
C2 C3 1.432(16) . ?
C3 C4 1.543(19) . ?
C4 O3 1.263(9) 4_575 ?
C5 C6 1.420(18) . ?
C5 H5 0.9300 . ?
C6 C7 1.53(2) . ?
O6 H6A 0.8500 . ?
O6 H6B 0.8500 . ?
O7 H7A 0.8500 . ?
O7 H7B 0.8500 . ?
O8 H8A 0.8498 . ?
O8 H8B 0.8500 . ?
O9 H9A 0.8501 . ?
O9 H9B 0.8501 . ?

loop_
_geom_torsion_atom_site_label_1
_geom_torsion_atom_site_label_2
_geom_torsion_atom_site_label_3
_geom_torsion_atom_site_label_4
_geom_torsion
_geom_torsion_site_symmetry_1
_geom_torsion_site_symmetry_2
_geom_torsion_site_symmetry_3
_geom_torsion_site_symmetry_4
_geom_torsion_publ_flag
O3 Gd1 O1 C1 71.09(19) 2_545 . . . ?
O3 Gd1 O1 C1 -71.09(19) 3_575 . . . ?
O4 Gd1 O1 C1 0.0 . . . . ?
O6 Gd1 O1 C1 -121.1(4) 4_575 . . . ?
O6 Gd1 O1 C1 121.1(4) . . . . ?
O7 Gd1 O1 C1 -144.5(2) 4_575 . . . ?
O7 Gd1 O1 C1 144.5(2) . . . . ?
N1 Gd1 O1 C1 0.0 . . . . ?
O1 Gd1 O4 C7 0.000(3) . . . . ?
O3 Gd1 O4 C7 -73.90(19) 2_545 . . . ?
O3 Gd1 O4 C7 73.90(19) 3_575 . . . ?
O6 Gd1 O4 C7 146.4(2) 4_575 . . . ?
O6 Gd1 O4 C7 -146.4(2) . . . . ?
O7 Gd1 O4 C7 115.0(4) 4_575 . . . ?
O7 Gd1 O4 C7 -115.0(4) . . . . ?
N1 Gd1 O4 C7 0.000(3) . . . . ?
O1 Gd1 N1 C6 180.000(2) . . . . ?
O3 Gd1 N1 C6 86.5(2) 2_545 . . . ?
O3 Gd1 N1 C6 -86.5(2) 3_575 . . . ?
O4 Gd1 N1 C6 0.000(2) . . . . ?
O6 Gd1 N1 C6 -44.6(3) 4_575 . . . ?
O6 Gd1 N1 C6 44.6(3) . . . . ?
O7 Gd1 N1 C6 -136.6(3) 4_575 . . . ?
O7 Gd1 N1 C6 136.6(3) . . . . ?
O1 Gd1 N1 C2 0.0 . . . . ?
O3 Gd1 N1 C2 -93.5(2) 2_545 . . . ?
O3 Gd1 N1 C2 93.5(2) 3_575 . . . ?
O4 Gd1 N1 C2 180.0 . . . . ?
O6 Gd1 N1 C2 135.4(3) 4_575 . . . ?
O6 Gd1 N1 C2 -135.4(3) . . . . ?
O7 Gd1 N1 C2 43.4(3) 4_575 . . . ?
O7 Gd1 N1 C2 -43.4(3) . . . . ?
Gd1 O1 C1 O2 180.000(2) . . . . ?
Gd1 O1 C1 C2 0.000(1) . . . . ?
C6 N1 C2 C3 0.000(1) . . . . ?
Gd1 N1 C2 C3 180.0 . . . . ?
C6 N1 C2 C1 180.000(1) . . . . ?
Gd1 N1 C2 C1 0.0 . . . . ?
O2 C1 C2 N1 180.000(2) . . . . ?
O1 C1 C2 N1 0.0 . . . . ?
O2 C1 C2 C3 0.000(2) . . . . ?
O1 C1 C2 C3 180.0 . . . . ?
C5 N2 C3 C2 0.000(1) . . . . ?
C5 N2 C3 C4 180.000(2) . . . . ?
N1 C2 C3 N2 0.000(2) . . . . ?
C1 C2 C3 N2 180.0 . . . . ?
N1 C2 C3 C4 180.000(1) . . . . ?
C1 C2 C3 C4 0.0 . . . . ?
Gd1 O3 C4 O3 133.9(12) 3_575 . . 4_575 ?
Gd1 O3 C4 C3 -44(2) 3_575 . . . ?
N2 C3 C4 O3 -89.1(10) . . . 4_575 ?
C2 C3 C4 O3 90.9(10) . . . 4_575 ?
N2 C3 C4 O3 89.1(10) . . . . ?
C2 C3 C4 O3 -90.9(10) . . . . ?
C3 N2 C5 C6 0.000(2) . . . . ?
C2 N1 C6 C5 0.000(2) . . . . ?
Gd1 N1 C6 C5 180.000(1) . . . . ?
C2 N1 C6 C7 180.000(3) . . . . ?
Gd1 N1 C6 C7 0.000(2) . . . . ?
N2 C5 C6 N1 0.000(2) . . . . ?
N2 C5 C6 C7 180.000(3) . . . . ?
Gd1 O4 C7 O5 180.000(3) . . . . ?
Gd1 O4 C7 C6 0.000(4) . . . . ?
N1 C6 C7 O5 180.000(3) . . . . ?
C5 C6 C7 O5 0.000(3) . . . . ?
N1 C6 C7 O4 0.000(3) . . . . ?
C5 C6 C7 O4 180.000(2) . . . . ?
